data_4131697
loop_
_publ_author_name
'Bag, Prasenjit'
'Porzelt, Amelie'
'Altmann, Philipp J.'
'Inoue, Shigeyoshi'

_publ_section_title
;
 A Stable Neutral Compound with an Aluminum-Aluminum Double Bond.
;
_journal_issue 41
_journal_name_full 'Journal of the American Chemical Society'
_journal_page_first 14384
_journal_page_last 14387
_journal_paper_doi 10.1021/jacs.7b08890
_journal_volume 139
_journal_year 2017
_chemical_absolute_configuration ad
_chemical_compound_source 'see text'
_chemical_formula_moiety 'C48 H88 Al2 N4 Si2, C5 H12'
_chemical_formula_sum 'C53 H100 Al2 N4 Si2'
_chemical_formula_weight 903.51
_space_group_IT_number 4
_space_group_name_Hall 'P 2yb'
_space_group_name_H-M_alt 'P 1 21 1'
_symmetry_cell_setting monoclinic
_symmetry_Int_Tables_number 4
_symmetry_space_group_name_Hall 'P 2yb'
_symmetry_space_group_name_H-M 'P 1 21 1'
_atom_sites_solution_hydrogens mixed
_cell_angle_alpha 90
_cell_angle_beta 113.220(2)
_cell_angle_gamma 90
_cell_formula_units_Z 2
_cell_length_a 12.5284(6)
_cell_length_b 17.6881(10)
_cell_length_c 14.2283(7)
_cell_measurement_reflns_used 9853
_cell_measurement_temperature 100
_cell_measurement_theta_max 25.7260
_cell_measurement_theta_min 2.3028
_cell_volume 2897.6(3)
_computing_cell_refinement 'SAINT (Bruker, 2014)'
_computing_data_collection 'APEX III Control Software (Bruker, 2015)'
_computing_data_reduction 'SAINT (Bruker, 2014)'
_computing_molecular_graphics 'PLATON (Spek, 2011)'
_computing_publication_material 'PLATON (Spek, 2011), enCIFer (Allen, 2014)'
_computing_structure_refinement 'SHELXL2014 (Sheldrick, 2014), SHELXLE (Huebschle, 2011)'
_computing_structure_solution 'SHELXT (Sheldrick, 2015)'
_diffrn_ambient_temperature 100
_diffrn_detector ' CMOS plate '
_diffrn_detector_area_resol_mean 16
_diffrn_measured_fraction_theta_full 0.999
_diffrn_measured_fraction_theta_max 0.999
_diffrn_measurement_device ' \k-geometry diffractometer '
_diffrn_measurement_device_type ' Bruker Photon CMOS '
_diffrn_measurement_method ' phi- and omega-rotation '
_diffrn_radiation_monochromator 'Helios optic'
_diffrn_radiation_probe x-ray
_diffrn_radiation_source 'TXS rotating anode'
_diffrn_radiation_type MoK\a
_diffrn_radiation_wavelength 0.71073
_diffrn_reflns_av_R_equivalents 0.0428
_diffrn_reflns_av_unetI/netI 0.0265
_diffrn_reflns_limit_h_max 14
_diffrn_reflns_limit_h_min -14
_diffrn_reflns_limit_k_max 21
_diffrn_reflns_limit_k_min -21
_diffrn_reflns_limit_l_max 16
_diffrn_reflns_limit_l_min -16
_diffrn_reflns_number 56196
_diffrn_reflns_reduction_process
;
;
_diffrn_reflns_theta_full 25.03
_diffrn_reflns_theta_max 25.03
_diffrn_reflns_theta_min 2.17
_exptl_absorpt_coefficient_mu 0.126
_exptl_absorpt_correction_T_max 0.7453
_exptl_absorpt_correction_T_min 0.6630
_exptl_absorpt_correction_type multi-scan
_exptl_absorpt_process_details 'SADABS 2014/5, Bruker, 2014'
_exptl_crystal_colour 'clear pale yellow'
_exptl_crystal_density_diffrn 1.036
_exptl_crystal_density_method 'Not Measured'
_exptl_crystal_description fragment
_exptl_crystal_F_000 1000
_exptl_crystal_size_max 0.153
_exptl_crystal_size_mid 0.101
_exptl_crystal_size_min 0.074
_refine_diff_density_max 0.408
_refine_diff_density_min -0.265
_refine_diff_density_rms 0.039
_refine_ls_abs_structure_details 'Flack (1983)'
_refine_ls_abs_structure_Flack -0.06(3)
_refine_ls_extinction_method none
_refine_ls_goodness_of_fit_ref 1.027
_refine_ls_hydrogen_treatment mixed
_refine_ls_matrix_type full
_refine_ls_number_parameters 630
_refine_ls_number_reflns 10215
_refine_ls_number_restraints 56
_refine_ls_restrained_S_all 1.035
_refine_ls_R_factor_all 0.0319
_refine_ls_R_factor_gt 0.0290
_refine_ls_shift/su_max 0.001
_refine_ls_shift/su_mean 0.000
_refine_ls_structure_factor_coef Fsqd
_refine_ls_weighting_details 'W=1/[\S^2^(FO^2^)+(0.0386P)^2^+0.7664P] WHERE P=(FO^2^+2FC^2^)/3'
_refine_ls_weighting_scheme calc
_refine_ls_wR_factor_gt 0.0712
_refine_ls_wR_factor_ref 0.0728
_reflns_number_gt 9695
_reflns_number_total 10215
_reflns_threshold_expression I>2\s(I)
_cod_data_source_file ja7b08890_si_007.cif
_cod_data_source_block 7
_cod_original_sg_symbol_H-M 'P 21'
_cod_database_code 4131697

loop_
_space_group_symop_id
_space_group_symop_operation_xyz
1 x,y,z
2 -x,1/2+y,-z

loop_
_atom_site_label
_atom_site_type_symbol
_atom_site_fract_x
_atom_site_fract_y
_atom_site_fract_z
_atom_site_U_iso_or_equiv
_atom_site_adp_type
_atom_site_occupancy
_atom_site_site_symmetry_order
_atom_site_calc_flag
_atom_site_refinement_flags_posn
_atom_site_refinement_flags_adp
_atom_site_refinement_flags_occupancy
_atom_site_disorder_assembly
_atom_site_disorder_group
Si1 Si 0.71273(5) 0.49960(4) 0.64846(5) 0.01395(14) Uani 1 1 d . . . . .
H1 H 0.519(3) 0.6376(17) 0.494(2) 0.032(8) Uiso 1 1 d . . . . .
Si2 Si 0.72814(6) 0.65746(5) 0.30942(5) 0.01640(14) Uani 1 1 d . . . . .
Al1 Al 0.56530(5) 0.54819(5) 0.47901(5) 0.01285(14) Uani 1 1 d . . . . .
Al2 Al 0.59506(6) 0.54887(5) 0.30529(5) 0.01228(14) Uani 1 1 d . . . . .
N1 N 0.34072(16) 0.50089(13) 0.50626(14) 0.0190(4) Uani 1 1 d . . . . .
N2 N 0.38286(18) 0.41861(12) 0.41486(16) 0.0198(4) Uani 1 1 d . . . . .
N3 N 0.33558(17) 0.58033(11) 0.15547(14) 0.0145(4) Uani 1 1 d . . . . .
N4 N 0.42895(17) 0.52613(11) 0.07610(14) 0.0149(4) Uani 1 1 d . . . . .
C1 C 0.4217(2) 0.48335(14) 0.46830(17) 0.0166(5) Uani 1 1 d . . . . .
C2 C 0.2508(2) 0.44815(17) 0.4741(2) 0.0247(6) Uani 1 1 d . . . . .
C3 C 0.2770(2) 0.39635(16) 0.4167(2) 0.0250(6) Uani 1 1 d . . . . .
C4 C 0.3551(2) 0.56547(16) 0.57625(18) 0.0244(6) Uani 1 1 d . . . . .
H4 H 0.4361 0.5845 0.5951 0.029 Uiso 1 1 calc R U . . .
C5 C 0.3467(2) 0.5403(2) 0.6758(2) 0.0342(7) Uani 1 1 d . . . . .
H5A H 0.2651 0.5322 0.6640 0.051 Uiso 1 1 calc R U . . .
H5B H 0.3797 0.5795 0.7279 0.051 Uiso 1 1 calc R U . . .
H5C H 0.3900 0.4931 0.6993 0.051 Uiso 1 1 calc R U . . .
C6 C 0.2746(2) 0.63126(17) 0.5259(2) 0.0295(6) Uani 1 1 d . . . . .
H6A H 0.2940 0.6518 0.4706 0.044 Uiso 1 1 calc R U . . .
H6B H 0.2841 0.6708 0.5768 0.044 Uiso 1 1 calc R U . . .
H6C H 0.1940 0.6136 0.4979 0.044 Uiso 1 1 calc R U . . .
C7 C 0.1466(2) 0.4503(2) 0.5008(2) 0.0361(7) Uani 1 1 d . . . . .
H7A H 0.1218 0.5028 0.5009 0.054 Uiso 1 1 calc R U . . .
H7B H 0.1664 0.4282 0.5687 0.054 Uiso 1 1 calc R U . . .
H7C H 0.0833 0.4213 0.4501 0.054 Uiso 1 1 calc R U . . .
C8 C 0.2070(3) 0.32993(19) 0.3618(2) 0.0378(7) Uani 1 1 d . . . . .
H8A H 0.1822 0.3371 0.2879 0.057 Uiso 1 1 calc R U . . .
H8B H 0.1385 0.3250 0.3785 0.057 Uiso 1 1 calc R U . . .
H8C H 0.2543 0.2840 0.3829 0.057 Uiso 1 1 calc R U . . .
C9 C 0.4531(2) 0.37564(15) 0.3705(2) 0.0236(6) Uani 1 1 d . . . . .
H9 H 0.5232 0.4071 0.3810 0.028 Uiso 1 1 calc R U . . .
C10 C 0.4972(3) 0.30216(17) 0.4286(2) 0.0352(7) Uani 1 1 d . . . . .
H10A H 0.4318 0.2676 0.4158 0.053 Uiso 1 1 calc R U . . .
H10B H 0.5348 0.3128 0.5020 0.053 Uiso 1 1 calc R U . . .
H10C H 0.5534 0.2787 0.4054 0.053 Uiso 1 1 calc R U . . .
C11 C 0.3908(3) 0.36386(18) 0.2556(2) 0.0330(7) Uani 1 1 d . . . . .
H11A H 0.3607 0.4124 0.2225 0.050 Uiso 1 1 calc R U . . .
H11B H 0.3261 0.3285 0.2420 0.050 Uiso 1 1 calc R U . . .
H11C H 0.4453 0.3431 0.2283 0.050 Uiso 1 1 calc R U . . .
C12 C 0.6393(2) 0.42808(15) 0.7031(2) 0.0232(6) Uani 1 1 d . . . . .
H12A H 0.5931 0.3930 0.6492 0.035 Uiso 1 1 calc R U . . .
H12B H 0.5885 0.4546 0.7299 0.035 Uiso 1 1 calc R U . . .
H12C H 0.6985 0.3998 0.7586 0.035 Uiso 1 1 calc R U . . .
C13 C 0.7679(2) 0.57632(15) 0.75476(18) 0.0195(5) Uani 1 1 d . . . . .
C14 C 0.8207(2) 0.54286(17) 0.86340(18) 0.0259(6) Uani 1 1 d . . . . .
H14A H 0.7629 0.5111 0.8748 0.039 Uiso 1 1 calc R U . . .
H14B H 0.8441 0.5840 0.9136 0.039 Uiso 1 1 calc R U . . .
H14C H 0.8888 0.5122 0.8709 0.039 Uiso 1 1 calc R U . . .
C15 C 0.6643(2) 0.62547(16) 0.7492(2) 0.0281(6) Uani 1 1 d . . . . .
H15A H 0.6286 0.6485 0.6812 0.042 Uiso 1 1 calc R U . . .
H15B H 0.6914 0.6653 0.8012 0.042 Uiso 1 1 calc R U . . .
H15C H 0.6069 0.5939 0.7617 0.042 Uiso 1 1 calc R U . . .
C16 C 0.8584(3) 0.62787(17) 0.7402(2) 0.0298(6) Uani 1 1 d . . . . .
H16A H 0.8264 0.6491 0.6709 0.045 Uiso 1 1 calc R U . . .
H16B H 0.9283 0.5985 0.7499 0.045 Uiso 1 1 calc R U . . .
H16C H 0.8783 0.6690 0.7903 0.045 Uiso 1 1 calc R U . . .
C17 C 0.8396(2) 0.44380(15) 0.63499(19) 0.0213(5) Uani 1 1 d . . . . .
C18 C 0.7885(2) 0.37151(16) 0.5754(2) 0.0277(6) Uani 1 1 d . . . . .
H18A H 0.7283 0.3847 0.5086 0.042 Uiso 1 1 calc R U . . .
H18B H 0.7544 0.3408 0.6138 0.042 Uiso 1 1 calc R U . . .
H18C H 0.8501 0.3427 0.5655 0.042 Uiso 1 1 calc R U . . .
C19 C 0.8938(2) 0.48856(18) 0.5725(2) 0.0286(6) Uani 1 1 d . . . . .
H19A H 0.8335 0.5013 0.5057 0.043 Uiso 1 1 calc R U . . .
H19B H 0.9539 0.4578 0.5630 0.043 Uiso 1 1 calc R U . . .
H19C H 0.9287 0.5351 0.6091 0.043 Uiso 1 1 calc R U . . .
C20 C 0.9364(2) 0.42088(18) 0.7373(2) 0.0313(7) Uani 1 1 d . . . . .
H20A H 0.9938 0.3897 0.7243 0.047 Uiso 1 1 calc R U . . .
H20B H 0.9028 0.3919 0.7777 0.047 Uiso 1 1 calc R U . . .
H20C H 0.9742 0.4664 0.7751 0.047 Uiso 1 1 calc R U . . .
C21 C 0.44242(19) 0.55385(14) 0.16914(16) 0.0140(4) Uani 1 1 d . . . . .
C22 C 0.2560(2) 0.56860(14) 0.05518(18) 0.0185(5) Uani 1 1 d . . . . .
C23 C 0.3147(2) 0.53334(14) 0.00583(17) 0.0177(5) Uani 1 1 d . . . . .
C24 C 0.3075(2) 0.61338(15) 0.23879(18) 0.0196(5) Uani 1 1 d . . . . .
H24 H 0.3801 0.6112 0.3025 0.023 Uiso 1 1 calc R U . . .
C25 C 0.2730(3) 0.69608(17) 0.2198(2) 0.0321(7) Uani 1 1 d . . . . .
H25A H 0.3263 0.7223 0.1955 0.048 Uiso 1 1 calc R U . . .
H25B H 0.2771 0.7194 0.2836 0.048 Uiso 1 1 calc R U . . .
H25C H 0.1936 0.6999 0.1680 0.048 Uiso 1 1 calc R U . . .
C26 C 0.2171(2) 0.56598(17) 0.25826(19) 0.0267(6) Uani 1 1 d . . . . .
H26A H 0.1413 0.5728 0.2017 0.040 Uiso 1 1 calc R U . . .
H26B H 0.2123 0.5820 0.3224 0.040 Uiso 1 1 calc R U . . .
H26C H 0.2394 0.5126 0.2632 0.040 Uiso 1 1 calc R U . . .
C27 C 0.1318(2) 0.5927(2) 0.0122(2) 0.0345(7) Uani 1 1 d . . . . .
H27A H 0.0995 0.5868 -0.0624 0.052 Uiso 1 1 calc R U . . .
H27B H 0.1266 0.6458 0.0295 0.052 Uiso 1 1 calc R U . . .
H27C H 0.0879 0.5613 0.0411 0.052 Uiso 1 1 calc R U . . .
C28 C 0.2663(2) 0.50243(17) -0.10050(18) 0.0254(6) Uani 1 1 d . . . . .
H28A H 0.1831 0.5137 -0.1329 0.038 Uiso 1 1 calc R U . . .
H28B H 0.2779 0.4475 -0.0982 0.038 Uiso 1 1 calc R U . . .
H28C H 0.3063 0.5257 -0.1401 0.038 Uiso 1 1 calc R U . . .
C29 C 0.5266(2) 0.49769(17) 0.05260(18) 0.0245(6) Uani 1 1 d . . . . .
H29 H 0.5982 0.5026 0.1168 0.029 Uiso 1 1 calc R U . . .
C30 C 0.5133(3) 0.41443(19) 0.0252(2) 0.0436(9) Uani 1 1 d . . . . .
H30A H 0.4545 0.4081 -0.0444 0.065 Uiso 1 1 calc R U . . .
H30B H 0.4890 0.3871 0.0733 0.065 Uiso 1 1 calc R U . . .
H30C H 0.5877 0.3943 0.0289 0.065 Uiso 1 1 calc R U . . .
C31 C 0.5456(2) 0.5469(2) -0.0281(2) 0.0380(7) Uani 1 1 d . . . . .
H31A H 0.4817 0.5388 -0.0947 0.057 Uiso 1 1 calc R U . . .
H31B H 0.6193 0.5330 -0.0324 0.057 Uiso 1 1 calc R U . . .
H31C H 0.5479 0.6002 -0.0088 0.057 Uiso 1 1 calc R U . . .
C32 C 0.8015(2) 0.68525(16) 0.4493(2) 0.0275(6) Uani 1 1 d . . . . .
H32A H 0.8386 0.7348 0.4548 0.041 Uiso 1 1 calc R U . . .
H32B H 0.8605 0.6475 0.4859 0.041 Uiso 1 1 calc R U . . .
H32C H 0.7434 0.6878 0.4793 0.041 Uiso 1 1 calc R U . . .
C33 C 0.8577(2) 0.63699(16) 0.2705(2) 0.0260(6) Uani 1 1 d . . . . .
C34 C 0.8170(3) 0.6252(2) 0.1554(2) 0.0370(7) Uani 1 1 d . . . . .
H34A H 0.7792 0.6713 0.1196 0.056 Uiso 1 1 calc R U . . .
H34B H 0.7616 0.5831 0.1341 0.056 Uiso 1 1 calc R U . . .
H34C H 0.8839 0.6135 0.1387 0.056 Uiso 1 1 calc R U . . .
C35 C 0.9506(3) 0.6983(2) 0.3039(3) 0.0418(8) Uani 1 1 d . . . . .
H35A H 1.0161 0.6827 0.2871 0.063 Uiso 1 1 calc R U . . .
H35B H 0.9776 0.7060 0.3779 0.063 Uiso 1 1 calc R U . . .
H35C H 0.9178 0.7455 0.2682 0.063 Uiso 1 1 calc R U . . .
C36 C 0.9147(2) 0.56372(18) 0.3248(3) 0.0382(8) Uani 1 1 d . . . . .
H36A H 0.8580 0.5225 0.3028 0.057 Uiso 1 1 calc R U . . .
H36B H 0.9417 0.5705 0.3990 0.057 Uiso 1 1 calc R U . . .
H36C H 0.9810 0.5514 0.3074 0.057 Uiso 1 1 calc R U . . .
C37 C 0.6409(2) 0.74716(15) 0.24525(19) 0.0219(5) Uani 1 1 d . . . . .
C38 C 0.5548(2) 0.73217(16) 0.1346(2) 0.0266(6) Uani 1 1 d . . . . .
H38A H 0.5065 0.7771 0.1079 0.040 Uiso 1 1 calc R U . . .
H38B H 0.5051 0.6891 0.1336 0.040 Uiso 1 1 calc R U . . .
H38C H 0.5979 0.7207 0.0919 0.040 Uiso 1 1 calc R U . . .
C39 C 0.5718(3) 0.76948(16) 0.3093(2) 0.0323(7) Uani 1 1 d . . . . .
H39A H 0.5149 0.8085 0.2731 0.048 Uiso 1 1 calc R U . . .
H39B H 0.6250 0.7892 0.3755 0.048 Uiso 1 1 calc R U . . .
H39C H 0.5313 0.7250 0.3200 0.048 Uiso 1 1 calc R U . . .
C40 C 0.7164(3) 0.81518(16) 0.2441(2) 0.0314(6) Uani 1 1 d . . . . .
H40A H 0.7501 0.8067 0.1934 0.047 Uiso 1 1 calc R U . . .
H40B H 0.7789 0.8214 0.3119 0.047 Uiso 1 1 calc R U . . .
H40C H 0.6685 0.8610 0.2262 0.047 Uiso 1 1 calc R U . . .
C41 C 0.6599(2) 0.45016(14) 0.28795(17) 0.0168(5) Uani 1 1 d . . . . .
C42 C 0.6976(2) 0.38799(15) 0.28331(18) 0.0189(5) Uani 1 1 d . . . . .
C43 C 0.7458(2) 0.31567(15) 0.27479(19) 0.0202(5) Uani 1 1 d . . . . .
C44 C 0.8581(2) 0.29548(15) 0.3417(2) 0.0250(6) Uani 1 1 d . . . . .
H44 H 0.9016 0.3287 0.3957 0.030 Uiso 1 1 calc R U . . .
C45 C 0.9062(2) 0.22797(16) 0.3302(2) 0.0307(6) Uani 1 1 d . . . . .
H45 H 0.9826 0.2151 0.3763 0.037 Uiso 1 1 calc R U . . .
C46 C 0.8444(2) 0.17868(16) 0.2524(2) 0.0312(7) Uani 1 1 d . . . . .
H46 H 0.8787 0.1326 0.2442 0.037 Uiso 1 1 calc R U . . .
C47 C 0.7327(3) 0.19683(17) 0.1866(2) 0.0330(7) Uani 1 1 d . . . . .
H47 H 0.6896 0.1630 0.1333 0.040 Uiso 1 1 calc R U . . .
C48 C 0.6833(2) 0.26454(16) 0.1982(2) 0.0299(6) Uani 1 1 d . . . . .
H48 H 0.6058 0.2762 0.1535 0.036 Uiso 1 1 calc R U . . .
C49 C 0.1589(10) 0.3119(9) -0.0045(11) 0.055(2) Uani 0.526(7) 1 d D U P A 1
H49A H 0.1029 0.2920 -0.0696 0.083 Uiso 0.526(7) 1 calc R U P A 1
H49B H 0.1855 0.2709 0.0457 0.083 Uiso 0.526(7) 1 calc R U P A 1
H49C H 0.2255 0.3335 -0.0149 0.083 Uiso 0.526(7) 1 calc R U P A 1
C50 C 0.1018(6) 0.3722(4) 0.0341(5) 0.0553(16) Uani 0.526(7) 1 d D U P A 1
H50A H 0.1554 0.3878 0.1035 0.066 Uiso 0.526(7) 1 calc R U P A 1
H50B H 0.0864 0.4170 -0.0112 0.066 Uiso 0.526(7) 1 calc R U P A 1
C51 C -0.0079(6) 0.3459(4) 0.0375(6) 0.0567(16) Uani 0.526(7) 1 d D U P A 1
H51A H 0.0059 0.2984 0.0775 0.068 Uiso 0.526(7) 1 calc R U P A 1
H51B H -0.0645 0.3351 -0.0328 0.068 Uiso 0.526(7) 1 calc R U P A 1
C52 C -0.0604(6) 0.4080(4) 0.0885(6) 0.0604(17) Uani 0.526(7) 1 d D U P A 1
H52A H -0.0108 0.4126 0.1623 0.072 Uiso 0.526(7) 1 calc R U P A 1
H52B H -0.0624 0.4578 0.0560 0.072 Uiso 0.526(7) 1 calc R U P A 1
C53 C -0.1788(6) 0.3857(5) 0.0750(6) 0.069(2) Uani 0.526(7) 1 d D U P A 1
H53A H -0.2280 0.3825 0.0019 0.103 Uiso 0.526(7) 1 calc R U P A 1
H53B H -0.2109 0.4235 0.1072 0.103 Uiso 0.526(7) 1 calc R U P A 1
H53C H -0.1764 0.3363 0.1070 0.103 Uiso 0.526(7) 1 calc R U P A 1
C49A C 0.1702(13) 0.3183(10) -0.0115(16) 0.063(2) Uani 0.474(7) 1 d D U P A 2
H49D H 0.2117 0.2717 -0.0132 0.095 Uiso 0.474(7) 1 calc R U P A 2
H49E H 0.2239 0.3538 0.0373 0.095 Uiso 0.474(7) 1 calc R U P A 2
H49F H 0.1386 0.3411 -0.0797 0.095 Uiso 0.474(7) 1 calc R U P A 2
C50A C 0.0725(8) 0.3002(4) 0.0212(7) 0.0663(19) Uani 0.474(7) 1 d D U P A 2
H50C H 0.0099 0.2738 -0.0352 0.080 Uiso 0.474(7) 1 calc R U P A 2
H50D H 0.1012 0.2657 0.0808 0.080 Uiso 0.474(7) 1 calc R U P A 2
C51A C 0.0254(8) 0.3690(4) 0.0485(9) 0.0650(19) Uani 0.474(7) 1 d D U P A 2
H51C H 0.0002 0.4045 -0.0100 0.078 Uiso 0.474(7) 1 calc R U P A 2
H51D H 0.0870 0.3940 0.1071 0.078 Uiso 0.474(7) 1 calc R U P A 2
C52A C -0.0820(7) 0.3502(4) 0.0780(7) 0.0643(18) Uani 0.474(7) 1 d D U P A 2
H52C H -0.1497 0.3346 0.0162 0.077 Uiso 0.474(7) 1 calc R U P A 2
H52D H -0.0618 0.3081 0.1277 0.077 Uiso 0.474(7) 1 calc R U P A 2
C53A C -0.1116(8) 0.4180(4) 0.1230(7) 0.0568(19) Uani 0.474(7) 1 d D U P A 2
H53D H -0.1338 0.4591 0.0727 0.085 Uiso 0.474(7) 1 calc R U P A 2
H53E H -0.0441 0.4335 0.1837 0.085 Uiso 0.474(7) 1 calc R U P A 2
H53F H -0.1766 0.4065 0.1425 0.085 Uiso 0.474(7) 1 calc R U P A 2

loop_
_atom_site_aniso_label
_atom_site_aniso_U_11
_atom_site_aniso_U_22
_atom_site_aniso_U_33
_atom_site_aniso_U_23
_atom_site_aniso_U_13
_atom_site_aniso_U_12
Si1 0.0127(3) 0.0167(3) 0.0120(3) 0.0026(3) 0.0044(2) -0.0013(3)
Si2 0.0167(3) 0.0183(3) 0.0146(3) 0.0037(3) 0.0067(3) -0.0002(3)
Al1 0.0125(3) 0.0158(3) 0.0102(3) 0.0001(3) 0.0045(3) -0.0007(3)
Al2 0.0129(3) 0.0137(3) 0.0098(3) -0.0001(3) 0.0041(2) 0.0018(3)
N1 0.0127(9) 0.0302(12) 0.0145(10) 0.0063(9) 0.0058(8) -0.0004(9)
N2 0.0165(10) 0.0235(11) 0.0172(10) 0.0019(9) 0.0045(8) -0.0046(9)
N3 0.0151(10) 0.0163(10) 0.0103(9) 0.0013(8) 0.0031(8) 0.0013(8)
N4 0.0180(10) 0.0160(10) 0.0094(9) 0.0008(7) 0.0041(8) 0.0019(8)
C1 0.0139(11) 0.0236(14) 0.0107(11) 0.0042(9) 0.0029(9) 0.0003(10)
C2 0.0127(12) 0.0373(15) 0.0220(13) 0.0123(12) 0.0046(10) -0.0039(11)
C3 0.0190(13) 0.0318(15) 0.0221(13) 0.0092(11) 0.0059(11) -0.0073(11)
C4 0.0177(12) 0.0417(17) 0.0157(12) 0.0003(11) 0.0086(10) 0.0022(11)
C5 0.0266(14) 0.059(2) 0.0201(13) 0.0060(14) 0.0127(11) 0.0074(14)
C6 0.0286(15) 0.0368(16) 0.0240(14) -0.0011(12) 0.0114(12) 0.0049(12)
C7 0.0170(14) 0.058(2) 0.0360(16) 0.0184(15) 0.0131(12) -0.0009(13)
C8 0.0313(16) 0.0426(19) 0.0342(16) 0.0030(14) 0.0072(13) -0.0200(14)
C9 0.0232(13) 0.0225(14) 0.0248(14) -0.0055(11) 0.0091(11) -0.0064(11)
C10 0.0368(17) 0.0206(14) 0.0411(17) -0.0022(13) 0.0077(14) -0.0015(13)
C11 0.0387(17) 0.0321(16) 0.0281(15) -0.0073(12) 0.0130(13) -0.0110(13)
C12 0.0234(13) 0.0250(14) 0.0218(13) 0.0042(11) 0.0094(11) -0.0054(11)
C13 0.0207(12) 0.0233(13) 0.0115(11) -0.0003(10) 0.0030(10) -0.0038(10)
C14 0.0263(13) 0.0347(15) 0.0136(11) 0.0007(12) 0.0044(10) -0.0015(12)
C15 0.0334(15) 0.0281(15) 0.0188(13) -0.0068(11) 0.0059(11) 0.0024(12)
C16 0.0343(16) 0.0308(15) 0.0196(13) -0.0039(11) 0.0058(12) -0.0150(12)
C17 0.0174(12) 0.0266(14) 0.0205(12) 0.0072(11) 0.0083(10) 0.0058(11)
C18 0.0315(15) 0.0268(15) 0.0258(14) 0.0020(12) 0.0123(12) 0.0074(12)
C19 0.0195(13) 0.0401(17) 0.0315(14) 0.0083(13) 0.0156(11) 0.0053(12)
C20 0.0243(14) 0.0400(17) 0.0247(14) 0.0072(12) 0.0044(12) 0.0128(12)
C21 0.0153(11) 0.0134(11) 0.0122(10) 0.0016(10) 0.0043(9) 0.0011(10)
C22 0.0152(11) 0.0209(13) 0.0152(11) 0.0028(9) 0.0014(9) -0.0006(10)
C23 0.0208(12) 0.0175(13) 0.0108(11) 0.0023(9) 0.0019(9) -0.0013(10)
C24 0.0161(12) 0.0282(14) 0.0139(12) -0.0013(10) 0.0054(10) 0.0060(10)
C25 0.0328(16) 0.0282(15) 0.0340(15) -0.0050(12) 0.0119(13) 0.0105(13)
C26 0.0186(12) 0.0444(18) 0.0162(12) 0.0042(12) 0.0059(10) 0.0034(12)
C27 0.0161(13) 0.060(2) 0.0205(14) -0.0002(13) -0.0005(11) 0.0064(13)
C28 0.0278(14) 0.0277(14) 0.0156(12) -0.0021(11) 0.0033(10) -0.0031(12)
C29 0.0239(13) 0.0351(15) 0.0131(11) -0.0002(11) 0.0059(10) 0.0137(12)
C30 0.048(2) 0.0404(19) 0.0256(16) -0.0153(14) -0.0038(14) 0.0239(15)
C31 0.0272(14) 0.074(2) 0.0182(13) 0.0080(15) 0.0142(11) 0.0123(16)
C32 0.0327(15) 0.0254(14) 0.0202(13) 0.0011(11) 0.0058(11) -0.0085(12)
C33 0.0188(13) 0.0312(15) 0.0317(14) 0.0111(12) 0.0141(11) 0.0038(11)
C34 0.0313(16) 0.053(2) 0.0373(17) 0.0036(15) 0.0244(14) 0.0061(14)
C35 0.0262(16) 0.049(2) 0.055(2) 0.0107(16) 0.0218(15) -0.0064(14)
C36 0.0239(14) 0.044(2) 0.0542(19) 0.0222(15) 0.0239(14) 0.0144(13)
C37 0.0270(13) 0.0177(13) 0.0224(13) 0.0062(10) 0.0112(11) 0.0022(11)
C38 0.0287(14) 0.0232(14) 0.0243(14) 0.0083(11) 0.0065(12) 0.0052(11)
C39 0.0420(17) 0.0208(14) 0.0390(16) 0.0057(12) 0.0212(14) 0.0103(12)
C40 0.0386(17) 0.0212(14) 0.0311(15) 0.0071(12) 0.0103(13) -0.0037(12)
C41 0.0179(12) 0.0205(13) 0.0122(11) -0.0021(10) 0.0060(9) -0.0006(10)
C42 0.0188(12) 0.0200(13) 0.0155(11) -0.0009(10) 0.0043(10) 0.0009(10)
C43 0.0206(13) 0.0198(13) 0.0218(12) -0.0003(10) 0.0102(11) 0.0036(10)
C44 0.0181(13) 0.0234(14) 0.0305(14) -0.0024(11) 0.0064(11) -0.0005(11)
C45 0.0170(13) 0.0254(15) 0.0450(17) -0.0008(13) 0.0070(12) 0.0055(11)
C46 0.0275(14) 0.0222(15) 0.0463(18) -0.0048(12) 0.0169(13) 0.0070(11)
C47 0.0327(15) 0.0247(15) 0.0359(16) -0.0100(13) 0.0076(13) 0.0026(12)
C48 0.0256(14) 0.0252(14) 0.0298(15) -0.0037(11) 0.0012(12) 0.0076(12)
C49 0.059(3) 0.075(4) 0.037(3) 0.013(3) 0.025(3) 0.031(3)
C50 0.061(3) 0.074(3) 0.037(2) 0.017(2) 0.026(2) 0.029(2)
C51 0.063(3) 0.076(3) 0.038(2) 0.019(2) 0.027(2) 0.029(2)
C52 0.065(3) 0.077(3) 0.043(2) 0.020(2) 0.025(2) 0.026(2)
C53 0.071(3) 0.083(4) 0.053(3) 0.018(3) 0.026(3) 0.022(3)
C49A 0.085(5) 0.053(4) 0.063(4) 0.004(3) 0.042(4) -0.002(3)
C50A 0.090(4) 0.054(3) 0.064(3) 0.008(2) 0.040(3) -0.002(3)
C51A 0.089(4) 0.054(3) 0.063(3) 0.008(2) 0.041(3) -0.002(2)
C52A 0.087(4) 0.055(3) 0.064(3) 0.007(2) 0.044(3) -0.002(3)
C53A 0.078(4) 0.059(3) 0.057(3) 0.007(3) 0.052(3) 0.002(3)

loop_
_atom_type_symbol
_atom_type_description
_atom_type_scat_dispersion_real
_atom_type_scat_dispersion_imag
_atom_type_scat_source
C C 0.0033 0.0016 ' International Tables Vol C Tables 4.2.6.8 and 6.1.1.4'
H H 0.0000 0.0000 ' International Tables Vol C Tables 4.2.6.8 and 6.1.1.4'
Al Al 0.0645 0.0514 ' International Tables Vol C Tables 4.2.6.8 and 6.1.1.4'
N N 0.0061 0.0033 ' International Tables Vol C Tables 4.2.6.8 and 6.1.1.4'
Si Si 0.0817 0.0704 ' International Tables Vol C Tables 4.2.6.8 and 6.1.1.4'

loop_
_geom_angle_atom_site_label_1
_geom_angle_atom_site_label_2
_geom_angle_atom_site_label_3
_geom_angle
C12 Si1 C17 104.41(12)
C12 Si1 C13 103.12(11)
C17 Si1 C13 112.17(11)
C12 Si1 Al1 108.99(9)
C17 Si1 Al1 113.27(8)
C13 Si1 Al1 113.86(8)
C32 Si2 C37 103.41(12)
C32 Si2 C33 103.48(13)
C37 Si2 C33 113.39(11)
C32 Si2 Al2 105.27(9)
C37 Si2 Al2 111.51(8)
C33 Si2 Al2 117.95(9)
C1 Al1 Si1 99.59(7)
C1 Al1 Al2 111.70(7)
Si1 Al1 Al2 124.87(3)
C1 Al1 H1 100.9(10)
Si1 Al1 H1 110.2(10)
Al2 Al1 H1 106.9(10)
C41 Al2 C21 100.91(10)
C41 Al2 Si2 111.90(8)
C21 Al2 Si2 109.79(7)
C41 Al2 Al1 109.19(7)
C21 Al2 Al1 116.48(7)
Si2 Al2 Al1 108.47(3)
C1 N1 C2 110.5(2)
C1 N1 C4 122.1(2)
C2 N1 C4 127.3(2)
C1 N2 C3 111.2(2)
C1 N2 C9 122.1(2)
C3 N2 C9 126.4(2)
C21 N3 C22 111.16(19)
C21 N3 C24 123.55(18)
C22 N3 C24 125.21(19)
C21 N4 C23 111.38(19)
C21 N4 C29 123.20(19)
C23 N4 C29 125.26(19)
N2 C1 N1 104.9(2)
N2 C1 Al1 127.87(17)
N1 C1 Al1 127.01(18)
C3 C2 N1 107.2(2)
C3 C2 C7 127.9(3)
N1 C2 C7 124.9(3)
C2 C3 N2 106.2(2)
C2 C3 C8 128.3(3)
N2 C3 C8 125.5(3)
N1 C4 C6 113.0(2)
N1 C4 C5 111.4(2)
C6 C4 C5 112.6(2)
N1 C4 H4 106.4
C6 C4 H4 106.4
C5 C4 H4 106.4
C4 C5 H5A 109.5
C4 C5 H5B 109.5
H5A C5 H5B 109.5
C4 C5 H5C 109.5
H5A C5 H5C 109.5
H5B C5 H5C 109.5
C4 C6 H6A 109.5
C4 C6 H6B 109.5
H6A C6 H6B 109.5
C4 C6 H6C 109.5
H6A C6 H6C 109.5
H6B C6 H6C 109.5
C2 C7 H7A 109.5
C2 C7 H7B 109.5
H7A C7 H7B 109.5
C2 C7 H7C 109.5
H7A C7 H7C 109.5
H7B C7 H7C 109.5
C3 C8 H8A 109.5
C3 C8 H8B 109.5
H8A C8 H8B 109.5
C3 C8 H8C 109.5
H8A C8 H8C 109.5
H8B C8 H8C 109.5
N2 C9 C10 110.9(2)
N2 C9 C11 112.9(2)
C10 C9 C11 112.9(2)
N2 C9 H9 106.6
C10 C9 H9 106.6
C11 C9 H9 106.6
C9 C10 H10A 109.5
C9 C10 H10B 109.5
H10A C10 H10B 109.5
C9 C10 H10C 109.5
H10A C10 H10C 109.5
H10B C10 H10C 109.5
C9 C11 H11A 109.5
C9 C11 H11B 109.5
H11A C11 H11B 109.5
C9 C11 H11C 109.5
H11A C11 H11C 109.5
H11B C11 H11C 109.5
Si1 C12 H12A 109.5
Si1 C12 H12B 109.5
H12A C12 H12B 109.5
Si1 C12 H12C 109.5
H12A C12 H12C 109.5
H12B C12 H12C 109.5
C16 C13 C15 108.1(2)
C16 C13 C14 108.5(2)
C15 C13 C14 106.8(2)
C16 C13 Si1 111.41(17)
C15 C13 Si1 108.70(17)
C14 C13 Si1 113.13(18)
C13 C14 H14A 109.5
C13 C14 H14B 109.5
H14A C14 H14B 109.5
C13 C14 H14C 109.5
H14A C14 H14C 109.5
H14B C14 H14C 109.5
C13 C15 H15A 109.5
C13 C15 H15B 109.5
H15A C15 H15B 109.5
C13 C15 H15C 109.5
H15A C15 H15C 109.5
H15B C15 H15C 109.5
C13 C16 H16A 109.5
C13 C16 H16B 109.5
H16A C16 H16B 109.5
C13 C16 H16C 109.5
H16A C16 H16C 109.5
H16B C16 H16C 109.5
C18 C17 C19 107.1(2)
C18 C17 C20 107.8(2)
C19 C17 C20 108.7(2)
C18 C17 Si1 107.44(17)
C19 C17 Si1 111.16(18)
C20 C17 Si1 114.26(18)
C17 C18 H18A 109.5
C17 C18 H18B 109.5
H18A C18 H18B 109.5
C17 C18 H18C 109.5
H18A C18 H18C 109.5
H18B C18 H18C 109.5
C17 C19 H19A 109.5
C17 C19 H19B 109.5
H19A C19 H19B 109.5
C17 C19 H19C 109.5
H19A C19 H19C 109.5
H19B C19 H19C 109.5
C17 C20 H20A 109.5
C17 C20 H20B 109.5
H20A C20 H20B 109.5
C17 C20 H20C 109.5
H20A C20 H20C 109.5
H20B C20 H20C 109.5
N3 C21 N4 104.38(18)
N3 C21 Al2 128.92(16)
N4 C21 Al2 126.58(16)
C23 C22 N3 106.5(2)
C23 C22 C27 127.7(2)
N3 C22 C27 125.8(2)
C22 C23 N4 106.5(2)
C22 C23 C28 127.4(2)
N4 C23 C28 125.9(2)
N3 C24 C25 112.2(2)
N3 C24 C26 110.9(2)
C25 C24 C26 112.6(2)
N3 C24 H24 106.9
C25 C24 H24 106.9
C26 C24 H24 106.9
C24 C25 H25A 109.5
C24 C25 H25B 109.5
H25A C25 H25B 109.5
C24 C25 H25C 109.5
H25A C25 H25C 109.5
H25B C25 H25C 109.5
C24 C26 H26A 109.5
C24 C26 H26B 109.5
H26A C26 H26B 109.5
C24 C26 H26C 109.5
H26A C26 H26C 109.5
H26B C26 H26C 109.5
C22 C27 H27A 109.5
C22 C27 H27B 109.5
H27A C27 H27B 109.5
C22 C27 H27C 109.5
H27A C27 H27C 109.5
H27B C27 H27C 109.5
C23 C28 H28A 109.5
C23 C28 H28B 109.5
H28A C28 H28B 109.5
C23 C28 H28C 109.5
H28A C28 H28C 109.5
H28B C28 H28C 109.5
N4 C29 C30 111.8(3)
N4 C29 C31 111.3(2)
C30 C29 C31 113.1(3)
N4 C29 H29 106.7
C30 C29 H29 106.7
C31 C29 H29 106.7
C29 C30 H30A 109.5
C29 C30 H30B 109.5
H30A C30 H30B 109.5
C29 C30 H30C 109.5
H30A C30 H30C 109.5
H30B C30 H30C 109.5
C29 C31 H31A 109.5
C29 C31 H31B 109.5
H31A C31 H31B 109.5
C29 C31 H31C 109.5
H31A C31 H31C 109.5
H31B C31 H31C 109.5
Si2 C32 H32A 109.5
Si2 C32 H32B 109.5
H32A C32 H32B 109.5
Si2 C32 H32C 109.5
H32A C32 H32C 109.5
H32B C32 H32C 109.5
C35 C33 C34 108.9(2)
C35 C33 C36 107.3(2)
C34 C33 C36 108.5(3)
C35 C33 Si2 113.5(2)
C34 C33 Si2 111.56(18)
C36 C33 Si2 106.77(17)
C33 C34 H34A 109.5
C33 C34 H34B 109.5
H34A C34 H34B 109.5
C33 C34 H34C 109.5
H34A C34 H34C 109.5
H34B C34 H34C 109.5
C33 C35 H35A 109.5
C33 C35 H35B 109.5
H35A C35 H35B 109.5
C33 C35 H35C 109.5
H35A C35 H35C 109.5
H35B C35 H35C 109.5
C33 C36 H36A 109.5
C33 C36 H36B 109.5
H36A C36 H36B 109.5
C33 C36 H36C 109.5
H36A C36 H36C 109.5
H36B C36 H36C 109.5
C40 C37 C39 107.4(2)
C40 C37 C38 108.1(2)
C39 C37 C38 108.6(2)
C40 C37 Si2 114.29(19)
C39 C37 Si2 106.04(17)
C38 C37 Si2 112.22(18)
C37 C38 H38A 109.5
C37 C38 H38B 109.5
H38A C38 H38B 109.5
C37 C38 H38C 109.5
H38A C38 H38C 109.5
H38B C38 H38C 109.5
C37 C39 H39A 109.5
C37 C39 H39B 109.5
H39A C39 H39B 109.5
C37 C39 H39C 109.5
H39A C39 H39C 109.5
H39B C39 H39C 109.5
C37 C40 H40A 109.5
C37 C40 H40B 109.5
H40A C40 H40B 109.5
C37 C40 H40C 109.5
H40A C40 H40C 109.5
H40B C40 H40C 109.5
C42 C41 Al2 175.1(2)
C41 C42 C43 176.9(3)
C48 C43 C44 118.1(2)
C48 C43 C42 121.1(2)
C44 C43 C42 120.8(2)
C45 C44 C43 120.7(3)
C45 C44 H44 119.6
C43 C44 H44 119.6
C44 C45 C46 120.6(3)
C44 C45 H45 119.7
C46 C45 H45 119.7
C47 C46 C45 119.6(3)
C47 C46 H46 120.2
C45 C46 H46 120.2
C46 C47 C48 120.0(3)
C46 C47 H47 120.0
C48 C47 H47 120.0
C47 C48 C43 120.9(3)
C47 C48 H48 119.6
C43 C48 H48 119.6
C50 C49 H49A 109.5
C50 C49 H49B 109.5
H49A C49 H49B 109.5
C50 C49 H49C 109.5
H49A C49 H49C 109.5
H49B C49 H49C 109.5
C51 C50 C49 111.9(8)
C51 C50 H50A 109.2
C49 C50 H50A 109.2
C51 C50 H50B 109.2
C49 C50 H50B 109.2
H50A C50 H50B 107.9
C50 C51 C52 110.8(5)
C50 C51 H51A 109.5
C52 C51 H51A 109.5
C50 C51 H51B 109.5
C52 C51 H51B 109.5
H51A C51 H51B 108.1
C53 C52 C51 109.3(5)
C53 C52 H52A 109.8
C51 C52 H52A 109.8
C53 C52 H52B 109.8
C51 C52 H52B 109.8
H52A C52 H52B 108.3
C52 C53 H53A 109.5
C52 C53 H53B 109.5
H53A C53 H53B 109.5
C52 C53 H53C 109.5
H53A C53 H53C 109.5
H53B C53 H53C 109.5
C50A C49A H49D 109.5
C50A C49A H49E 109.5
H49D C49A H49E 109.5
C50A C49A H49F 109.5
H49D C49A H49F 109.5
H49E C49A H49F 109.5
C51A C50A C49A 111.4(8)
C51A C50A H50C 109.3
C49A C50A H50C 109.3
C51A C50A H50D 109.3
C49A C50A H50D 109.3
H50C C50A H50D 108.0
C50A C51A C52A 111.5(5)
C50A C51A H51C 109.3
C52A C51A H51C 109.3
C50A C51A H51D 109.3
C52A C51A H51D 109.3
H51C C51A H51D 108.0
C53A C52A C51A 109.1(5)
C53A C52A H52C 109.9
C51A C52A H52C 109.9
C53A C52A H52D 109.9
C51A C52A H52D 109.9
H52C C52A H52D 108.3
C52A C53A H53D 109.5
C52A C53A H53E 109.5
H53D C53A H53E 109.5
C52A C53A H53F 109.5
H53D C53A H53F 109.5
H53E C53A H53F 109.5

loop_
_geom_bond_atom_site_label_1
_geom_bond_atom_site_label_2
_geom_bond_distance
Si1 C12 1.901(3)
Si1 C17 1.944(3)
Si1 C13 1.945(3)
Si1 Al1 2.5401(9)
Si2 C32 1.898(3)
Si2 C37 1.938(3)
Si2 C33 1.945(3)
Si2 Al2 2.5289(9)
Al1 C1 2.088(2)
Al1 Al2 2.6411(9)
Al1 H1 1.73(3)
Al2 C41 1.982(3)
Al2 C21 2.121(2)
N1 C1 1.360(3)
N1 C2 1.394(3)
N1 C4 1.479(3)
N2 C1 1.354(3)
N2 C3 1.394(3)
N2 C9 1.480(3)
N3 C21 1.358(3)
N3 C22 1.397(3)
N3 C24 1.483(3)
N4 C21 1.358(3)
N4 C23 1.391(3)
N4 C29 1.478(3)
C2 C3 1.350(4)
C2 C7 1.497(4)
C3 C8 1.490(4)
C4 C6 1.522(4)
C4 C5 1.527(3)
C4 H4 1.0000
C5 H5A 0.9800
C5 H5B 0.9800
C5 H5C 0.9800
C6 H6A 0.9800
C6 H6B 0.9800
C6 H6C 0.9800
C7 H7A 0.9800
C7 H7B 0.9800
C7 H7C 0.9800
C8 H8A 0.9800
C8 H8B 0.9800
C8 H8C 0.9800
C9 C10 1.522(4)
C9 C11 1.523(4)
C9 H9 1.0000
C10 H10A 0.9800
C10 H10B 0.9800
C10 H10C 0.9800
C11 H11A 0.9800
C11 H11B 0.9800
C11 H11C 0.9800
C12 H12A 0.9800
C12 H12B 0.9800
C12 H12C 0.9800
C13 C16 1.531(4)
C13 C15 1.538(4)
C13 C14 1.540(3)
C14 H14A 0.9800
C14 H14B 0.9800
C14 H14C 0.9800
C15 H15A 0.9800
C15 H15B 0.9800
C15 H15C 0.9800
C16 H16A 0.9800
C16 H16B 0.9800
C16 H16C 0.9800
C17 C18 1.528(4)
C17 C19 1.534(4)
C17 C20 1.537(4)
C18 H18A 0.9800
C18 H18B 0.9800
C18 H18C 0.9800
C19 H19A 0.9800
C19 H19B 0.9800
C19 H19C 0.9800
C20 H20A 0.9800
C20 H20B 0.9800
C20 H20C 0.9800
C22 C23 1.353(4)
C22 C27 1.492(4)
C23 C28 1.494(3)
C24 C25 1.519(4)
C24 C26 1.519(4)
C24 H24 1.0000
C25 H25A 0.9800
C25 H25B 0.9800
C25 H25C 0.9800
C26 H26A 0.9800
C26 H26B 0.9800
C26 H26C 0.9800
C27 H27A 0.9800
C27 H27B 0.9800
C27 H27C 0.9800
C28 H28A 0.9800
C28 H28B 0.9800
C28 H28C 0.9800
C29 C30 1.516(4)
C29 C31 1.532(4)
C29 H29 1.0000
C30 H30A 0.9800
C30 H30B 0.9800
C30 H30C 0.9800
C31 H31A 0.9800
C31 H31B 0.9800
C31 H31C 0.9800
C32 H32A 0.9800
C32 H32B 0.9800
C32 H32C 0.9800
C33 C35 1.522(4)
C33 C34 1.525(4)
C33 C36 1.534(4)
C34 H34A 0.9800
C34 H34B 0.9800
C34 H34C 0.9800
C35 H35A 0.9800
C35 H35B 0.9800
C35 H35C 0.9800
C36 H36A 0.9800
C36 H36B 0.9800
C36 H36C 0.9800
C37 C40 1.535(4)
C37 C39 1.535(4)
C37 C38 1.541(4)
C38 H38A 0.9800
C38 H38B 0.9800
C38 H38C 0.9800
C39 H39A 0.9800
C39 H39B 0.9800
C39 H39C 0.9800
C40 H40A 0.9800
C40 H40B 0.9800
C40 H40C 0.9800
C41 C42 1.208(4)
C42 C43 1.440(4)
C43 C48 1.395(4)
C43 C44 1.399(4)
C44 C45 1.376(4)
C44 H44 0.9500
C45 C46 1.382(4)
C45 H45 0.9500
C46 C47 1.381(4)
C46 H46 0.9500
C47 C48 1.388(4)
C47 H47 0.9500
C48 H48 0.9500
C49 C50 1.503(10)
C49 H49A 0.9800
C49 H49B 0.9800
C49 H49C 0.9800
C50 C51 1.471(7)
C50 H50A 0.9900
C50 H50B 0.9900
C51 C52 1.595(7)
C51 H51A 0.9900
C51 H51B 0.9900
C52 C53 1.472(8)
C52 H52A 0.9900
C52 H52B 0.9900
C53 H53A 0.9800
C53 H53B 0.9800
C53 H53C 0.9800
C49A C50A 1.505(10)
C49A H49D 0.9800
C49A H49E 0.9800
C49A H49F 0.9800
C50A C51A 1.471(7)
C50A H50C 0.9900
C50A H50D 0.9900
C51A C52A 1.594(7)
C51A H51C 0.9900
C51A H51D 0.9900
C52A C53A 1.474(8)
C52A H52C 0.9900
C52A H52D 0.9900
C53A H53D 0.9800
C53A H53E 0.9800
C53A H53F 0.9800

loop_
_geom_torsion_atom_site_label_1
_geom_torsion_atom_site_label_2
_geom_torsion_atom_site_label_3
_geom_torsion_atom_site_label_4
_geom_torsion
C3 N2 C1 N1 1.5(3)
C9 N2 C1 N1 -173.0(2)
C3 N2 C1 Al1 -173.16(17)
C9 N2 C1 Al1 12.3(3)
C2 N1 C1 N2 -1.5(3)
C4 N1 C1 N2 175.4(2)
C2 N1 C1 Al1 173.18(17)
C4 N1 C1 Al1 -9.9(3)
C1 N1 C2 C3 1.0(3)
C4 N1 C2 C3 -175.7(2)
C1 N1 C2 C7 -179.5(2)
C4 N1 C2 C7 3.8(4)
N1 C2 C3 N2 -0.1(3)
C7 C2 C3 N2 -179.5(2)
N1 C2 C3 C8 -177.8(3)
C7 C2 C3 C8 2.7(5)
C1 N2 C3 C2 -0.9(3)
C9 N2 C3 C2 173.3(2)
C1 N2 C3 C8 176.9(2)
C9 N2 C3 C8 -8.9(4)
C1 N1 C4 C6 107.9(3)
C2 N1 C4 C6 -75.7(3)
C1 N1 C4 C5 -124.2(2)
C2 N1 C4 C5 52.2(3)
C1 N2 C9 C10 108.8(3)
C3 N2 C9 C10 -64.9(3)
C1 N2 C9 C11 -123.5(2)
C3 N2 C9 C11 62.9(3)
C22 N3 C21 N4 0.6(3)
C24 N3 C21 N4 177.4(2)
C22 N3 C21 Al2 -175.70(17)
C24 N3 C21 Al2 1.2(3)
C23 N4 C21 N3 -1.5(2)
C29 N4 C21 N3 174.1(2)
C23 N4 C21 Al2 174.85(17)
C29 N4 C21 Al2 -9.5(3)
C21 N3 C22 C23 0.6(3)
C24 N3 C22 C23 -176.2(2)
C21 N3 C22 C27 -177.9(3)
C24 N3 C22 C27 5.3(4)
N3 C22 C23 N4 -1.5(3)
C27 C22 C23 N4 177.0(3)
N3 C22 C23 C28 174.2(2)
C27 C22 C23 C28 -7.3(4)
C21 N4 C23 C22 1.9(3)
C29 N4 C23 C22 -173.6(2)
C21 N4 C23 C28 -173.8(2)
C29 N4 C23 C28 10.6(4)
C21 N3 C24 C25 116.4(3)
C22 N3 C24 C25 -67.1(3)
C21 N3 C24 C26 -116.7(2)
C22 N3 C24 C26 59.8(3)
C21 N4 C29 C30 117.3(3)
C23 N4 C29 C30 -67.6(3)
C21 N4 C29 C31 -115.1(3)
C23 N4 C29 C31 60.0(3)
C48 C43 C44 C45 1.7(4)
C42 C43 C44 C45 -176.7(3)
C43 C44 C45 C46 -0.1(4)
C44 C45 C46 C47 -1.1(5)
C45 C46 C47 C48 0.5(5)
C46 C47 C48 C43 1.2(5)
C44 C43 C48 C47 -2.3(4)
C42 C43 C48 C47 176.1(3)
C49 C50 C51 C52 174.6(8)
C50 C51 C52 C53 170.5(6)
C49A C50A C51A C52A 177.3(11)
C50A C51A C52A C53A 169.4(9)
